data_1519932
loop_
_publ_author_name
'Sindlinger, Christian P.'
'Stasch, Andreas'
'Bettinger, Holger F.'
'Wesemann, Lars'

_publ_section_title
;
 A nitrogen-base catalyzed generation of organotin(ii) hydride from an
 organotin trihydride under reductive dihydrogen elimination
;
_journal_issue 8
_journal_name_full 'Chem. Sci.'
_journal_page_first 4737
_journal_paper_doi 10.1039/C5SC01561H
_journal_volume 6
_journal_year 2015
_chemical_formula_sum 'C48.5 H70 Sn'
_chemical_formula_weight 771.73
_chemical_name_common TripTpSnCpMe5
_space_group_crystal_system monoclinic
_space_group_IT_number 14
_space_group_name_Hall '-P 2ybc'
_space_group_name_H-M_alt 'P 1 21/c 1'
_symmetry_space_group_name_Hall '-P 2ybc'
_symmetry_space_group_name_H-M 'P 1 21/c 1'
_atom_sites_solution_hydrogens geom
_atom_sites_solution_primary direct
_atom_sites_solution_secondary difmap
_audit_update_record
;
2015-04-23 deposited with the CCDC.
2015-05-21 downloaded from the CCDC.
;
_cell_angle_alpha 90
_cell_angle_beta 100.7540(10)
_cell_angle_gamma 90
_cell_formula_units_Z 4
_cell_length_a 15.9849(4)
_cell_length_b 15.9056(4)
_cell_length_c 17.7408(4)
_cell_measurement_reflns_used 234
_cell_measurement_temperature 100.(2)
_cell_measurement_theta_max 25.1099
_cell_measurement_theta_min 2.0708
_cell_volume 4431.37(19)
_computing_cell_refinement 'APEX2 v2011.8-0 (Bruker AXS)'
_computing_data_collection 'Bruker APEX2'
_computing_data_reduction 'SAINT V7.68A (Bruker AXS, 2009)'
_computing_structure_refinement 'SHELXL-97 (Sheldrick, 2008)'
_computing_structure_solution 'SHELXS-97 (Sheldrick, 2008)'
_diffrn_ambient_temperature 100.(2)
_diffrn_detector_area_resol_mean 8.3333
_diffrn_measured_fraction_theta_full 0.997
_diffrn_measured_fraction_theta_max 0.997
_diffrn_measurement_device_type 'Bruker APEX-II CCD'
_diffrn_measurement_method '\f and \w scans'
_diffrn_radiation_monochromator graphite
_diffrn_radiation_type MoK\a
_diffrn_radiation_wavelength 0.71073
_diffrn_reflns_av_R_equivalents 0.0332
_diffrn_reflns_av_sigmaI/netI 0.0284
_diffrn_reflns_limit_h_max 20
_diffrn_reflns_limit_h_min -20
_diffrn_reflns_limit_k_max 19
_diffrn_reflns_limit_k_min -20
_diffrn_reflns_limit_l_max 22
_diffrn_reflns_limit_l_min -21
_diffrn_reflns_number 55843
_diffrn_reflns_theta_full 27.12
_diffrn_reflns_theta_max 27.12
_diffrn_reflns_theta_min 1.82
_diffrn_source_type 'fine-focus sealed tube'
_exptl_absorpt_coefficient_mu 0.606
_exptl_absorpt_correction_T_max 0.94
_exptl_absorpt_correction_T_min 0.82
_exptl_absorpt_correction_type numerical
_exptl_absorpt_process_details 'SADABS V2008/1 (Bruker AXS)'
_exptl_crystal_colour 'clear pale yellow'
_exptl_crystal_density_diffrn 1.157
_exptl_crystal_density_method 'not measured'
_exptl_crystal_description prism
_exptl_crystal_F_000 1644
_exptl_crystal_size_max 0.290
_exptl_crystal_size_mid 0.160
_exptl_crystal_size_min 0.110
_refine_diff_density_max 0.893
_refine_diff_density_min -0.854
_refine_ls_extinction_method none
_refine_ls_goodness_of_fit_ref 1.011
_refine_ls_hydrogen_treatment constr
_refine_ls_matrix_type full
_refine_ls_number_parameters 505
_refine_ls_number_reflns 9783
_refine_ls_number_restraints 74
_refine_ls_restrained_S_all 1.017
_refine_ls_R_factor_all 0.0448
_refine_ls_R_factor_gt 0.0303
_refine_ls_shift/su_max 0.004
_refine_ls_shift/su_mean 0.000
_refine_ls_structure_factor_coef Fsqd
_refine_ls_weighting_details 'calc w=1/[\s^2^(Fo^2^)+(0.0368P)^2^+3.0606P] where P=(Fo^2^+2Fc^2^)/3'
_refine_ls_weighting_scheme calc
_refine_ls_wR_factor_gt 0.0705
_refine_ls_wR_factor_ref 0.0767
_reflns_number_gt 7903
_reflns_number_total 9783
_reflns_threshold_expression >2sigma(I)
_cod_data_source_file c5sc01561h2.cif
_cod_data_source_block I
_cod_depositor_comments 'Adding full bibliography for 1519930--1519932.cif.'
_cod_original_formula_sum 'C48.50 H70 Sn'
_cod_database_code 1519932

loop_
_space_group_symop_operation_xyz
'x, y, z'
'-x, y+1/2, -z+1/2'
'-x, -y, -z'
'x, -y-1/2, z-1/2'

loop_
_atom_site_type_symbol
_atom_site_label
_atom_site_fract_x
_atom_site_fract_y
_atom_site_fract_z
_atom_site_U_iso_or_equiv
_atom_site_adp_type
_atom_site_calc_flag
_atom_site_refinement_flags
_atom_site_occupancy
_atom_site_disorder_assembly
_atom_site_disorder_group
Sn Sn1 0.221184(9) 1.008052(8) 0.257361(7) 0.02035(5) Uani d . 1.0 . .
C C3 0.07093(13) 1.06758(12) 0.22974(11) 0.0204(4) Uani d . 1.0 . .
C C4 0.04923(16) 1.14656(14) 0.26793(13) 0.0317(5) Uani d . 1.0 . .
H H4A 0.0773 1.1945 0.2484 0.048 Uiso calc R 1.0 . .
H H4B 0.0688 1.1419 0.3235 0.048 Uiso calc R 1.0 . .
H H4C -0.0126 1.155 0.2568 0.048 Uiso calc R 1.0 . .
C C5 0.07397(13) 0.98464(12) 0.26179(11) 0.0199(4) Uani d . 1.0 . .
C C6 0.05624(16) 0.96218(16) 0.33955(12) 0.0319(5) Uani d . 1.0 . .
H H6A -0.0052 0.9648 0.3385 0.048 Uiso calc R 1.0 . .
H H6B 0.0856 1.002 0.3777 0.048 Uiso calc R 1.0 . .
H H6C 0.0768 0.9051 0.3531 0.048 Uiso calc R 1.0 . .
C C7 0.08504(13) 0.92724(12) 0.20226(11) 0.0213(4) Uani d . 1.0 . .
C C8 0.08276(13) 0.97474(13) 0.13375(11) 0.0205(4) Uani d . 1.0 . .
C C9 0.09720(16) 0.93759(15) 0.05934(12) 0.0341(5) Uani d . 1.0 . .
H H9A 0.0756 0.9762 0.0172 0.051 Uiso calc R 1.0 . .
H H9B 0.0672 0.8837 0.0505 0.051 Uiso calc R 1.0 . .
H H9C 0.1583 0.9285 0.0618 0.051 Uiso calc R 1.0 . .
C C10 0.07472(13) 1.05922(12) 0.15021(11) 0.0208(4) Uani d . 1.0 . .
C C11 0.08118(16) 1.13172(14) 0.09738(12) 0.0323(5) Uani d . 1.0 . .
H H11A 0.1402 1.1517 0.1055 0.049 Uiso calc R 1.0 . .
H H11B 0.044 1.1774 0.1081 0.049 Uiso calc R 1.0 . .
H H11C 0.0636 1.1134 0.044 0.049 Uiso calc R 1.0 . .
C C12 0.08438(17) 0.83296(13) 0.20616(14) 0.0338(5) Uani d . 1.0 . .
H H12A 0.0949 0.8151 0.26 0.051 Uiso calc R 1.0 . .
H H12B 0.129 0.8104 0.1808 0.051 Uiso calc R 1.0 . .
H H12C 0.0288 0.8119 0.1803 0.051 Uiso calc R 1.0 . .
C C13 0.27982(13) 0.98715(12) 0.38252(11) 0.0189(4) Uani d . 1.0 . .
C C14 0.29834(13) 1.05505(12) 0.43431(11) 0.0193(4) Uani d . 1.0 . .
C C15 0.25827(13) 1.14039(12) 0.41691(10) 0.0179(4) Uani d . 1.0 . .
C C16 0.19314(14) 1.16811(12) 0.45474(10) 0.0201(4) Uani d . 1.0 . .
C C17 0.16172(14) 1.24954(12) 0.44152(11) 0.0207(4) Uani d . 1.0 . .
H H17 0.118 1.268 0.4673 0.025 Uiso calc R 1.0 . .
C C18 0.19188(13) 1.30464(12) 0.39212(11) 0.0195(4) Uani d . 1.0 . .
C C19 0.15786(15) 1.39398(13) 0.38216(12) 0.0256(5) Uani d . 1.0 . .
H H19 0.1044 1.3966 0.4037 0.031 Uiso calc R 1.0 . .
C C20 0.13613(16) 1.42047(15) 0.29794(13) 0.0336(5) Uani d . 1.0 . .
H H20A 0.1887 1.4254 0.2773 0.05 Uiso calc R 1.0 . .
H H20B 0.1068 1.4749 0.2939 0.05 Uiso calc R 1.0 . .
H H20C 0.099 1.3782 0.2687 0.05 Uiso calc R 1.0 . .
C C21 0.22164(18) 1.45546(14) 0.42724(15) 0.0404(6) Uani d . 1.0 . .
H H21A 0.233 1.4396 0.4816 0.061 Uiso calc R 1.0 . .
H H21B 0.198 1.5125 0.4217 0.061 Uiso calc R 1.0 . .
H H21C 0.2748 1.4538 0.4073 0.061 Uiso calc R 1.0 . .
C C22 0.25561(13) 1.27623(12) 0.35515(11) 0.0211(4) Uani d . 1.0 . .
H H22 0.2766 1.313 0.3208 0.025 Uiso calc R 1.0 . .
C C23 0.28993(13) 1.19568(12) 0.36658(11) 0.0200(4) Uani d . 1.0 . .
C C24 0.36576(14) 1.17192(13) 0.32995(13) 0.0286(5) Uani d . 1.0 . .
H H24 0.3703 1.1092 0.3306 0.034 Uiso calc R 1.0 . .
C C25 0.44743(16) 1.20693(16) 0.37859(18) 0.0450(7) Uani d . 1.0 . .
H H25A 0.4444 1.2684 0.3796 0.067 Uiso calc R 1.0 . .
H H25B 0.4965 1.1897 0.3564 0.067 Uiso calc R 1.0 . .
H H25C 0.4538 1.1851 0.431 0.067 Uiso calc R 1.0 . .
C C26 0.35609(18) 1.20086(16) 0.24635(15) 0.0421(7) Uani d . 1.0 . .
H H26A 0.3023 1.1796 0.2168 0.063 Uiso calc R 1.0 . .
H H26B 0.4036 1.179 0.2243 0.063 Uiso calc R 1.0 . .
H H26C 0.3562 1.2624 0.2444 0.063 Uiso calc R 1.0 . .
C C27 0.15767(16) 1.11250(13) 0.51161(11) 0.0286(5) Uani d . 1.0 . .
H H27 0.1728 1.0529 0.5021 0.034 Uiso calc R 1.0 . .
C C28 0.06111(17) 1.11777(15) 0.50289(14) 0.0376(6) Uani d . 1.0 . .
H H28A 0.0453 1.1726 0.5212 0.056 Uiso calc R 1.0 . .
H H28B 0.041 1.0731 0.5331 0.056 Uiso calc R 1.0 . .
H H28C 0.0349 1.111 0.4487 0.056 Uiso calc R 1.0 . .
C C29 0.19947(19) 1.13516(15) 0.59452(12) 0.0401(6) Uani d . 1.0 . .
H H29A 0.1867 1.1938 0.6049 0.06 Uiso calc R 1.0 . .
H H29B 0.2613 1.1277 0.6011 0.06 Uiso calc R 1.0 . .
H H29C 0.177 1.0984 0.6303 0.06 Uiso calc R 1.0 . .
C C30 0.35789(14) 1.04629(13) 0.50217(11) 0.0246(4) Uani d . 1.0 . .
H H30 0.37 1.0927 0.5361 0.03 Uiso calc R 1.0 . .
C C31 0.39961(14) 0.97047(13) 0.52052(12) 0.0261(5) Uani d . 1.0 . .
H H31 0.4397 0.9649 0.567 0.031 Uiso calc R 1.0 . .
C C32 0.38256(14) 0.90311(13) 0.47092(12) 0.0243(4) Uani d . 1.0 . .
H H32 0.4111 0.8512 0.4834 0.029 Uiso calc R 1.0 . .
C C33 0.32341(13) 0.91092(12) 0.40229(11) 0.0208(4) Uani d . 1.0 . .
C C34 0.30933(14) 0.83686(13) 0.34855(12) 0.0260(5) Uani d . 1.0 A .
C C35 0.26013(16) 0.76793(14) 0.36432(14) 0.0356(6) Uani d . 1.0 . .
C C36 0.25009(19) 0.69993(15) 0.31304(18) 0.0539(9) Uani d . 1.0 A .
H H36 0.2179 0.6527 0.3239 0.065 Uiso calc R 1.0 . .
C C37 0.2852(2) 0.69877(16) 0.24714(17) 0.0558(9) Uani d . 1.0 . .
C C38 0.33378(18) 0.76608(16) 0.23377(15) 0.0446(7) Uani d . 1.0 A .
H H38 0.3585 0.7659 0.1891 0.054 Uiso calc R 1.0 . .
C C39 0.34852(15) 0.83527(14) 0.28332(13) 0.0308(5) Uani d . 1.0 . .
C C40 0.41268(15) 0.90144(15) 0.27076(13) 0.0337(5) Uani d . 1.0 A .
H H40 0.3966 0.955 0.2939 0.04 Uiso calc R 1.0 . .
C C41 0.4162(2) 0.9196(2) 0.18660(15) 0.0540(8) Uani d . 1.0 . .
H H41A 0.4379 0.87 0.1637 0.081 Uiso calc R 1.0 A .
H H41B 0.4541 0.9675 0.1837 0.081 Uiso calc R 1.0 . .
H H41C 0.3589 0.9329 0.1586 0.081 Uiso calc R 1.0 . .
C C42 0.50073(17) 0.87576(19) 0.31480(17) 0.0480(7) Uani d . 1.0 . .
H H42A 0.4987 0.8697 0.3694 0.072 Uiso calc R 1.0 A .
H H42B 0.5424 0.9191 0.3084 0.072 Uiso calc R 1.0 . .
H H42C 0.5174 0.8221 0.2948 0.072 Uiso calc R 1.0 . .
C C43 0.2824(4) 0.6278(3) 0.1851(3) 0.0359(14) Uani d PD 0.654(11) A 1
H H43 0.3105 0.6495 0.1432 0.043 Uiso calc PR 0.654(11) A 1
C C44 0.1890(3) 0.6100(3) 0.1514(3) 0.0425(14) Uani d PD 0.654(11) A 1
H H44A 0.1854 0.5678 0.1107 0.064 Uiso calc PR 0.654(11) A 1
H H44B 0.1612 0.662 0.13 0.064 Uiso calc PR 0.654(11) A 1
H H44C 0.1603 0.5889 0.1919 0.064 Uiso calc PR 0.654(11) A 1
C C750 0.2520(5) 0.6134(4) 0.2104(4) 0.0209(19) Uani d PD 0.346(11) A 2
H H750 0.2063 0.5896 0.2356 0.025 Uiso calc PR 0.346(11) A 2
C C751 0.2180(10) 0.6345(6) 0.1260(5) 0.059(4) Uani d PD 0.346(11) A 2
H H75A 0.2039 0.5824 0.0969 0.089 Uiso calc PR 0.346(11) A 2
H H75B 0.2615 0.6653 0.105 0.089 Uiso calc PR 0.346(11) A 2
H H75C 0.1668 0.6694 0.122 0.089 Uiso calc PR 0.346(11) A 2
C C45 0.33052(19) 0.55409(16) 0.22010(17) 0.0496(7) Uani d D 1.0 . .
H H45A 0.3896 0.5705 0.2402 0.074 Uiso calc R 1.0 A 1
H H45B 0.3295 0.5101 0.1813 0.074 Uiso calc R 1.0 A 1
H H45C 0.3044 0.5327 0.2621 0.074 Uiso calc R 1.0 A 1
C C46 0.22261(18) 0.76432(15) 0.43680(15) 0.0427(7) Uani d . 1.0 . .
H H46 0.2229 0.8227 0.4578 0.051 Uiso calc R 1.0 . .
C C47 0.13087(19) 0.73221(18) 0.42361(18) 0.0567(9) Uani d . 1.0 . .
H H47A 0.0958 0.7653 0.383 0.085 Uiso calc R 1.0 . .
H H47B 0.1084 0.7378 0.4711 0.085 Uiso calc R 1.0 . .
H H47C 0.1296 0.673 0.4083 0.085 Uiso calc R 1.0 . .
C C900 0.5034(9) 0.1467(8) 0.0710(9) 0.118(4) Uani d PDU 0.5 B -1
H H90A 0.4603 0.189 0.0762 0.177 Uiso calc PR 0.5 B -1
H H90B 0.5474 0.1721 0.0465 0.177 Uiso calc PR 0.5 B -1
H H90C 0.5294 0.1257 0.122 0.177 Uiso calc PR 0.5 B -1
C C901 0.4623(6) 0.0752(7) 0.0227(6) 0.096(3) Uani d PDU 0.5 B -1
H H90D 0.4169 0.0513 0.0473 0.115 Uiso calc PR 0.5 B -1
H H90E 0.4348 0.0976 -0.0279 0.115 Uiso calc PR 0.5 B -1
C C902 0.5214(8) 0.0060(10) 0.0104(11) 0.111(5) Uani d PDU 0.5 B -1
H H90F 0.5676 0.0317 -0.012 0.133 Uiso calc PR 0.5 B -1
H H90G 0.548 -0.0155 0.0617 0.133 Uiso calc PR 0.5 B -1
C C904 0.5556(15) -0.1398(13) -0.0540(13) 0.256(13) Uani d PDU 0.5 B -1
H H90H 0.5243 -0.1837 -0.0864 0.384 Uiso calc PR 0.5 B -1
H H90I 0.584 -0.1645 -0.0053 0.384 Uiso calc PR 0.5 B -1
H H90J 0.5983 -0.1149 -0.0803 0.384 Uiso calc PR 0.5 B -1
C C903 0.4902(14) -0.0681(9) -0.0375(11) 0.216(8) Uani d PDU 0.5 B -1
H H90M 0.4608 -0.0466 -0.0879 0.259 Uiso calc PR 0.5 B -1
H H90N 0.4465 -0.0959 -0.0134 0.259 Uiso calc PR 0.5 B -1
C C48 0.2781(2) 0.70895(18) 0.49815(17) 0.0575(9) Uani d . 1.0 . .
H H48A 0.2796 0.6514 0.4787 0.086 Uiso calc R 1.0 . .
H H48B 0.2538 0.7087 0.5449 0.086 Uiso calc R 1.0 . .
H H48C 0.3361 0.7317 0.5097 0.086 Uiso calc R 1.0 . .

loop_
_atom_site_aniso_label
_atom_site_aniso_U_11
_atom_site_aniso_U_22
_atom_site_aniso_U_33
_atom_site_aniso_U_12
_atom_site_aniso_U_13
_atom_site_aniso_U_23
Sn1 0.01786(8) 0.02458(8) 0.01820(7) -0.00030(6) 0.00230(5) 0.00289(5)
C3 0.0201(11) 0.0197(10) 0.0203(9) -0.0004(8) 0.0006(8) -0.0015(7)
C4 0.0347(14) 0.0266(12) 0.0329(12) 0.0033(10) 0.0039(10) -0.0090(9)
C5 0.0184(10) 0.0236(10) 0.0173(9) -0.0044(8) 0.0022(7) -0.0009(7)
C6 0.0349(14) 0.0404(13) 0.0223(11) -0.0104(11) 0.0102(9) 0.0019(9)
C7 0.0224(11) 0.0186(10) 0.0223(10) 0.0003(8) 0.0021(8) 0.0008(7)
C8 0.0206(11) 0.0215(10) 0.0191(9) 0.0003(8) 0.0026(8) -0.0014(7)
C9 0.0390(15) 0.0401(14) 0.0234(11) 0.0048(11) 0.0065(10) -0.0071(9)
C10 0.0220(11) 0.0204(10) 0.0185(9) -0.0009(8) 0.0002(8) 0.0025(7)
C11 0.0420(15) 0.0269(12) 0.0256(11) -0.0024(10) -0.0002(10) 0.0077(9)
C12 0.0434(15) 0.0184(11) 0.0378(13) 0.0002(10) 0.0031(11) 0.0024(9)
C13 0.0183(10) 0.0176(10) 0.0203(9) -0.0015(8) 0.0019(7) 0.0007(7)
C14 0.0221(11) 0.0154(9) 0.0200(9) -0.0009(8) 0.0029(8) 0.0014(7)
C15 0.0219(11) 0.0147(9) 0.0152(9) -0.0023(8) -0.0017(8) -0.0016(7)
C16 0.0298(12) 0.0164(9) 0.0136(9) -0.0030(8) 0.0032(8) -0.0014(7)
C17 0.0271(12) 0.0183(10) 0.0180(9) 0.0000(8) 0.0075(8) -0.0036(7)
C18 0.0229(11) 0.0154(9) 0.0194(9) -0.0007(8) 0.0019(8) -0.0004(7)
C19 0.0310(13) 0.0180(10) 0.0301(11) 0.0045(9) 0.0114(9) 0.0036(8)
C20 0.0367(14) 0.0288(12) 0.0361(13) 0.0106(10) 0.0091(10) 0.0121(9)
C21 0.0580(18) 0.0186(11) 0.0452(14) -0.0005(11) 0.0112(13) -0.0041(10)
C22 0.0235(11) 0.0174(10) 0.0229(10) -0.0030(8) 0.0058(8) 0.0037(7)
C23 0.0178(11) 0.0173(10) 0.0248(10) -0.0025(8) 0.0037(8) -0.0021(7)
C24 0.0249(12) 0.0177(10) 0.0466(13) -0.0010(9) 0.0157(10) 0.0017(9)
C25 0.0231(13) 0.0350(14) 0.078(2) -0.0014(11) 0.0128(13) 0.0043(13)
C26 0.0499(17) 0.0325(13) 0.0540(16) 0.0001(12) 0.0360(13) 0.0029(11)
C27 0.0499(15) 0.0184(10) 0.0218(10) 0.0020(10) 0.0175(10) 0.0020(8)
C28 0.0534(17) 0.0295(12) 0.0376(13) -0.0076(11) 0.0289(12) -0.0007(10)
C29 0.0692(19) 0.0332(13) 0.0200(11) 0.0097(12) 0.0133(11) 0.0045(9)
C30 0.0295(12) 0.0192(10) 0.0224(10) -0.0015(9) -0.0020(9) -0.0034(8)
C31 0.0257(12) 0.0245(11) 0.0241(10) 0.0003(9) -0.0054(9) 0.0020(8)
C32 0.0253(12) 0.0169(10) 0.0276(10) 0.0021(8) -0.0030(9) 0.0033(8)
C33 0.0219(11) 0.0160(10) 0.0235(10) -0.0013(8) 0.0020(8) -0.0010(7)
C34 0.0277(12) 0.0146(10) 0.0295(11) 0.0052(8) -0.0106(9) -0.0022(8)
C35 0.0369(15) 0.0161(11) 0.0440(14) 0.0000(10) -0.0174(11) 0.0053(9)
C36 0.059(2) 0.0122(11) 0.072(2) -0.0009(11) -0.0344(16) -0.0014(11)
C37 0.070(2) 0.0256(14) 0.0541(18) 0.0192(14) -0.0326(16) -0.0196(12)
C38 0.0462(17) 0.0354(15) 0.0430(14) 0.0211(13) -0.0155(12) -0.0201(11)
C39 0.0278(13) 0.0261(11) 0.0333(12) 0.0134(9) -0.0078(10) -0.0089(9)
C40 0.0312(14) 0.0372(13) 0.0326(12) 0.0115(10) 0.0061(10) -0.0096(10)
C41 0.0553(19) 0.072(2) 0.0382(15) 0.0165(16) 0.0178(13) -0.0087(13)
C42 0.0331(15) 0.0541(17) 0.0554(17) 0.0109(13) 0.0045(13) -0.0123(13)
C43 0.053(3) 0.021(2) 0.033(2) -0.0042(19) 0.005(2) -0.0090(16)
C44 0.053(3) 0.030(3) 0.041(3) -0.008(2) 0.000(2) -0.012(2)
C750 0.029(4) 0.016(3) 0.022(4) -0.007(3) 0.015(3) -0.001(2)
C751 0.108(11) 0.030(5) 0.034(5) -0.013(5) -0.002(5) -0.012(4)
C45 0.0529(18) 0.0356(15) 0.0599(18) 0.0028(13) 0.0098(14) -0.0214(13)
C46 0.0487(17) 0.0255(13) 0.0469(15) -0.0137(11) -0.0096(12) 0.0144(11)
C47 0.0536(19) 0.0418(16) 0.0650(19) -0.0191(14) -0.0136(15) 0.0313(14)
C900 0.151(11) 0.123(8) 0.092(8) 0.002(7) 0.053(8) 0.027(6)
C901 0.041(4) 0.138(7) 0.099(7) -0.004(5) -0.010(4) 0.073(5)
C902 0.114(13) 0.147(8) 0.088(11) -0.002(9) 0.060(11) 0.039(6)
C904 0.46(4) 0.206(16) 0.123(15) -0.072(19) 0.12(2) -0.032(13)
C903 0.36(2) 0.135(11) 0.173(16) -0.109(13) 0.100(15) 0.023(10)
C48 0.061(2) 0.0403(16) 0.0575(18) -0.0211(14) -0.0252(15) 0.0233(13)

loop_
_atom_type_symbol
_atom_type_description
_atom_type_scat_dispersion_real
_atom_type_scat_dispersion_imag
_atom_type_scat_source
C C 0.0033 0.0016 'International Tables Vol C Tables 4.2.6.8 and 6.1.1.4'
H H 0.0000 0.0000 'International Tables Vol C Tables 4.2.6.8 and 6.1.1.4'
Sn Sn -0.6537 1.4246 'International Tables Vol C Tables 4.2.6.8 and 6.1.1.4'

loop_
_geom_angle_atom_site_label_1
_geom_angle_atom_site_label_2
_geom_angle_atom_site_label_3
_geom_angle
C13 Sn1 C5 100.02(7)
C13 Sn1 C3 116.50(7)
C5 Sn1 C3 33.57(6)
C13 Sn1 C7 117.84(7)
C5 Sn1 C7 33.37(6)
C3 Sn1 C7 53.71(6)
C10 C3 C5 107.54(16)
C10 C3 C4 125.46(18)
C5 C3 C4 125.85(18)
C10 C3 Sn1 86.74(12)
C5 C3 Sn1 67.67(11)
C4 C3 Sn1 121.00(14)
C3 C4 H4A 109.5
C3 C4 H4B 109.5
H4A C4 H4B 109.5
C3 C4 H4C 109.5
H4A C4 H4C 109.5
H4B C4 H4C 109.5
C7 C5 C3 107.09(16)
C7 C5 C6 126.60(19)
C3 C5 C6 125.78(19)
C7 C5 Sn1 79.50(12)
C3 C5 Sn1 78.75(12)
C6 C5 Sn1 114.92(14)
C5 C6 H6A 109.5
C5 C6 H6B 109.5
H6A C6 H6B 109.5
C5 C6 H6C 109.5
H6A C6 H6C 109.5
H6B C6 H6C 109.5
C8 C7 C5 107.69(17)
C8 C7 C12 124.71(18)
C5 C7 C12 126.87(18)
C8 C7 Sn1 86.80(12)
C5 C7 Sn1 67.13(11)
C12 C7 Sn1 119.80(15)
C10 C8 C7 108.83(17)
C10 C8 C9 126.99(19)
C7 C8 C9 123.82(19)
C8 C9 H9A 109.5
C8 C9 H9B 109.5
H9A C9 H9B 109.5
C8 C9 H9C 109.5
H9A C9 H9C 109.5
H9B C9 H9C 109.5
C8 C10 C3 108.70(17)
C8 C10 C11 126.38(18)
C3 C10 C11 124.41(18)
C10 C11 H11A 109.5
C10 C11 H11B 109.5
H11A C11 H11B 109.5
C10 C11 H11C 109.5
H11A C11 H11C 109.5
H11B C11 H11C 109.5
C7 C12 H12A 109.5
C7 C12 H12B 109.5
H12A C12 H12B 109.5
C7 C12 H12C 109.5
H12A C12 H12C 109.5
H12B C12 H12C 109.5
C33 C13 C14 117.50(18)
C33 C13 Sn1 117.68(13)
C14 C13 Sn1 121.52(14)
C30 C14 C13 120.74(18)
C30 C14 C15 117.49(17)
C13 C14 C15 121.70(17)
C16 C15 C23 119.31(17)
C16 C15 C14 120.46(17)
C23 C15 C14 120.08(17)
C17 C16 C15 119.03(18)
C17 C16 C27 118.87(18)
C15 C16 C27 122.07(17)
C18 C17 C16 122.45(18)
C18 C17 H17 118.8
C16 C17 H17 118.8
C22 C18 C17 117.74(18)
C22 C18 C19 121.89(17)
C17 C18 C19 120.32(18)
C18 C19 C21 110.39(19)
C18 C19 C20 112.49(17)
C21 C19 C20 110.07(19)
C18 C19 H19 107.9
C21 C19 H19 107.9
C20 C19 H19 107.9
C19 C20 H20A 109.5
C19 C20 H20B 109.5
H20A C20 H20B 109.5
C19 C20 H20C 109.5
H20A C20 H20C 109.5
H20B C20 H20C 109.5
C19 C21 H21A 109.5
C19 C21 H21B 109.5
H21A C21 H21B 109.5
C19 C21 H21C 109.5
H21A C21 H21C 109.5
H21B C21 H21C 109.5
C18 C22 C23 122.34(18)
C18 C22 H22 118.8
C23 C22 H22 118.8
C22 C23 C15 119.11(18)
C22 C23 C24 119.22(18)
C15 C23 C24 121.46(18)
C23 C24 C25 109.39(19)
C23 C24 C26 113.15(19)
C25 C24 C26 111.0(2)
C23 C24 H24 107.7
C25 C24 H24 107.7
C26 C24 H24 107.7
C24 C25 H25A 109.5
C24 C25 H25B 109.5
H25A C25 H25B 109.5
C24 C25 H25C 109.5
H25A C25 H25C 109.5
H25B C25 H25C 109.5
C24 C26 H26A 109.5
C24 C26 H26B 109.5
H26A C26 H26B 109.5
C24 C26 H26C 109.5
H26A C26 H26C 109.5
H26B C26 H26C 109.5
C28 C27 C16 113.24(18)
C28 C27 C29 109.54(18)
C16 C27 C29 110.30(19)
C28 C27 H27 107.9
C16 C27 H27 107.9
C29 C27 H27 107.9
C27 C28 H28A 109.5
C27 C28 H28B 109.5
H28A C28 H28B 109.5
C27 C28 H28C 109.5
H28A C28 H28C 109.5
H28B C28 H28C 109.5
C27 C29 H29A 109.5
C27 C29 H29B 109.5
H29A C29 H29B 109.5
C27 C29 H29C 109.5
H29A C29 H29C 109.5
H29B C29 H29C 109.5
C31 C30 C14 120.66(19)
C31 C30 H30 119.7
C14 C30 H30 119.7
C32 C31 C30 119.74(19)
C32 C31 H31 120.1
C30 C31 H31 120.1
C31 C32 C33 120.39(19)
C31 C32 H32 119.8
C33 C32 H32 119.8
C32 C33 C13 120.98(18)
C32 C33 C34 118.55(18)
C13 C33 C34 120.45(17)
C35 C34 C39 119.8(2)
C35 C34 C33 120.4(2)
C39 C34 C33 119.7(2)
C36 C35 C34 118.2(3)
C36 C35 C46 120.3(2)
C34 C35 C46 121.4(2)
C37 C36 C35 122.8(3)
C37 C36 H36 118.6
C35 C36 H36 118.6
C38 C37 C36 117.8(2)
C38 C37 C750 140.3(4)
C36 C37 C750 101.8(4)
C38 C37 C43 112.5(4)
C36 C37 C43 129.5(4)
C750 C37 C43 28.0(2)
C37 C38 C39 122.7(3)
C37 C38 H38 118.7
C39 C38 H38 118.7
C38 C39 C34 118.6(2)
C38 C39 C40 119.5(2)
C34 C39 C40 121.53(19)
C39 C40 C42 108.8(2)
C39 C40 C41 115.1(2)
C42 C40 C41 110.5(2)
C39 C40 H40 107.4
C42 C40 H40 107.4
C41 C40 H40 107.4
C40 C41 H41A 109.5
C40 C41 H41B 109.5
H41A C41 H41B 109.5
C40 C41 H41C 109.5
H41A C41 H41C 109.5
H41B C41 H41C 109.5
C40 C42 H42A 109.5
C40 C42 H42B 109.5
H42A C42 H42B 109.5
C40 C42 H42C 109.5
H42A C42 H42C 109.5
H42B C42 H42C 109.5
C45 C43 C44 114.3(5)
C45 C43 C37 109.4(3)
C44 C43 C37 107.8(4)
C45 C43 H43 108.4
C44 C43 H43 108.4
C37 C43 H43 108.4
C751 C750 C45 111.9(8)
C751 C750 C37 104.4(7)
C45 C750 C37 106.2(5)
C751 C750 H750 111.3
C45 C750 H750 111.3
C37 C750 H750 111.3
C750 C751 H75A 109.5
C750 C751 H75B 109.5
H75A C751 H75B 109.5
C750 C751 H75C 109.5
H75A C751 H75C 109.5
H75B C751 H75C 109.5
C43 C45 C750 28.7(2)
C43 C45 H45A 109.5
C750 C45 H45A 125.6
C43 C45 H45B 109.5
C750 C45 H45B 116.7
H45A C45 H45B 109.5
C43 C45 H45C 109.5
C750 C45 H45C 81.1
H45A C45 H45C 109.5
H45B C45 H45C 109.5
C35 C46 C47 113.7(2)
C35 C46 C48 110.7(2)
C47 C46 C48 109.0(2)
C35 C46 H46 107.8
C47 C46 H46 107.8
C48 C46 H46 107.8
C46 C47 H47A 109.5
C46 C47 H47B 109.5
H47A C47 H47B 109.5
C46 C47 H47C 109.5
H47A C47 H47C 109.5
H47B C47 H47C 109.5
C901 C900 H90A 109.5
C901 C900 H90B 109.5
H90A C900 H90B 109.5
C901 C900 H90C 109.5
H90A C900 H90C 109.5
H90B C900 H90C 109.5
C902 C901 C900 114.9(9)
C902 C901 H90D 108.6
C900 C901 H90D 108.6
C902 C901 H90E 108.6
C900 C901 H90E 108.6
H90D C901 H90E 107.5
C903 C902 C901 121.0(12)
C903 C902 H90F 107.1
C901 C902 H90F 107.1
C903 C902 H90G 107.1
C901 C902 H90G 107.1
H90F C902 H90G 106.8
C903 C904 H90H 109.5
C903 C904 H90I 109.5
H90H C904 H90I 109.5
C903 C904 H90J 109.5
H90H C904 H90J 109.5
H90I C904 H90J 109.5
C902 C903 C904 120.4(17)
C902 C903 H90M 107.2
C904 C903 H90M 107.2
C902 C903 H90N 107.2
C904 C903 H90N 107.2
H90M C903 H90N 106.9
C46 C48 H48A 109.5
C46 C48 H48B 109.5
H48A C48 H48B 109.5
C46 C48 H48C 109.5
H48A C48 H48C 109.5
H48B C48 H48C 109.5

loop_
_geom_bond_atom_site_label_1
_geom_bond_atom_site_label_2
_geom_bond_distance
Sn1 C13 2.2678(19)
Sn1 C5 2.398(2)
Sn1 C3 2.543(2)
Sn1 C7 2.559(2)
C3 C10 1.430(3)
C3 C5 1.434(3)
C3 C4 1.498(3)
C4 H4A 0.98
C4 H4B 0.98
C4 H4C 0.98
C5 C7 1.432(3)
C5 C6 1.502(3)
C6 H6A 0.98
C6 H6B 0.98
C6 H6C 0.98
C7 C8 1.426(3)
C7 C12 1.501(3)
C8 C10 1.386(3)
C8 C9 1.503(3)
C9 H9A 0.98
C9 H9B 0.98
C9 H9C 0.98
C10 C11 1.502(3)
C11 H11A 0.98
C11 H11B 0.98
C11 H11C 0.98
C12 H12A 0.98
C12 H12B 0.98
C12 H12C 0.98
C13 C33 1.410(3)
C13 C14 1.413(3)
C14 C30 1.395(3)
C14 C15 1.508(3)
C15 C16 1.410(3)
C15 C23 1.412(3)
C16 C17 1.393(3)
C16 C27 1.528(3)
C17 C18 1.388(3)
C17 H17 0.95
C18 C22 1.386(3)
C18 C19 1.520(3)
C19 C21 1.527(3)
C19 C20 1.529(3)
C19 H19 1.0
C20 H20A 0.98
C20 H20B 0.98
C20 H20C 0.98
C21 H21A 0.98
C21 H21B 0.98
C21 H21C 0.98
C22 C23 1.394(3)
C22 H22 0.95
C23 C24 1.526(3)
C24 C25 1.529(3)
C24 C26 1.533(3)
C24 H24 1.0
C25 H25A 0.98
C25 H25B 0.98
C25 H25C 0.98
C26 H26A 0.98
C26 H26B 0.98
C26 H26C 0.98
C27 C28 1.525(3)
C27 C29 1.541(3)
C27 H27 1.0
C28 H28A 0.98
C28 H28B 0.98
C28 H28C 0.98
C29 H29A 0.98
C29 H29B 0.98
C29 H29C 0.98
C30 C31 1.387(3)
C30 H30 0.95
C31 C32 1.381(3)
C31 H31 0.95
C32 C33 1.401(3)
C32 H32 0.95
C33 C34 1.506(3)
C34 C35 1.407(3)
C34 C39 1.415(3)
C35 C36 1.403(3)
C35 C46 1.518(4)
C36 C37 1.388(5)
C36 H36 0.95
C37 C38 1.369(4)
C37 C750 1.556(7)
C37 C43 1.571(5)
C38 C39 1.401(3)
C38 H38 0.95
C39 C40 1.515(4)
C40 C42 1.532(3)
C40 C41 1.532(3)
C40 H40 1.0
C41 H41A 0.98
C41 H41B 0.98
C41 H41C 0.98
C42 H42A 0.98
C42 H42B 0.98
C42 H42C 0.98
C43 C45 1.475(5)
C43 C44 1.528(7)
C43 H43 1.0
C44 H44A 0.98
C44 H44B 0.98
C44 H44C 0.98
C750 C751 1.533(12)
C750 C45 1.554(7)
C750 H750 1.0
C751 H75A 0.98
C751 H75B 0.98
C751 H75C 0.98
C45 H45A 0.98
C45 H45B 0.98
C45 H45C 0.98
C46 C47 1.529(4)
C46 C48 1.545(3)
C46 H46 1.0
C47 H47A 0.98
C47 H47B 0.98
C47 H47C 0.98
C900 C901 1.500(14)
C900 H90A 0.98
C900 H90B 0.98
C900 H90C 0.98
C901 C902 1.494(15)
C901 H90D 0.99
C901 H90E 0.99
C902 C903 1.484(15)
C902 H90F 0.99
C902 H90G 0.99
C904 C903 1.611(17)
C904 H90H 0.98
C904 H90I 0.98
C904 H90J 0.98
C903 H90M 0.99
C903 H90N 0.99
C48 H48A 0.98
C48 H48B 0.98
C48 H48C 0.98
